data_2022572
loop_
_publ_author_name
'Zhang, Hong-Tao'
'Wang, Xiao-Long'

_publ_section_title
;
 A new three-dimensional twofold interpenetrated cadmium(II)
 metal--organic framework: synthesis, structure and photoluminescence
 properties
;
_journal_coeditor_code LF3123
_journal_issue 11
_journal_name_full 'Acta Crystallographica Section C'
_journal_page_first 691
_journal_page_last 697
_journal_paper_doi 10.1107/S2053229621010524
_journal_volume 77
_journal_year 2021
_chemical_absolute_configuration syn
_chemical_formula_iupac '[Cd2 (C14 H14 N2 O6)2 (H2 O)3], 2H2 O'
_chemical_formula_moiety 'C28 H34 Cd2 N4 O15, 2(H2 O)'
_chemical_formula_sum 'C28 H38 Cd2 N4 O17'
_chemical_formula_weight 927.42
_chemical_name_systematic
'Poly[[triaqua(\m~4~-(2<i>R</i>,2'<i>R</i>)-2,2'-{[1,4-phenylenebis(carbonyl)]bis(azanediyl)}dipropionato-\k^7^<i>O</i>^1^:<i>O</i>^1^,<i>O</i>^1'^:<i>O</i>^4^:<i>O</i>^4^,<i>O</i>^4'^,<i>O</i>^4''^)(\m~3~-(2<i>R</i>,2'<i>R</i>)-2,2'-{[1,4-phenylenebis(carbonyl)]bis(azanediyl)}dipropionato-\k^3^<i>O</i>^1^:<i>O</i>^4^:<i>O</i>^4^)dicadmium(II)] dihydrate]'
_space_group_crystal_system orthorhombic
_space_group_IT_number 19
_space_group_name_Hall 'P 2ac 2ab'
_space_group_name_H-M_alt 'P 21 21 21'
_atom_sites_solution_hydrogens geom
_atom_sites_solution_primary direct
_atom_sites_solution_secondary difmap
_audit_creation_method SHELXL-2014/7
_cell_angle_alpha 90
_cell_angle_beta 90
_cell_angle_gamma 90
_cell_formula_units_Z 4
_cell_length_a 13.8013(8)
_cell_length_b 14.5077(8)
_cell_length_c 17.1208(10)
_cell_measurement_reflns_used 9942
_cell_measurement_temperature 298(2)
_cell_measurement_theta_max 27.55
_cell_measurement_theta_min 2.36
_cell_volume 3428.0(3)
_computing_cell_refinement
;
SAINT (Bruker, 2004)
;
_computing_data_collection
;
APEX2 (Bruker, 2004)
;
_computing_data_reduction
;
SAINT (Bruker, 2004)
;
_computing_molecular_graphics
;
DIAMOND (Brandenburg, 2008)
;
_computing_publication_material
;
SHELXL2014 (Sheldrick, 2015)
;
_computing_structure_refinement
;
SHELXL2014 (Sheldrick, 2015)
;
_computing_structure_solution
;
SHELXS97 (Sheldrick, 2008)
;
_diffrn_ambient_temperature 298(2)
_diffrn_measured_fraction_theta_full 1.000
_diffrn_measured_fraction_theta_max 1.000
_diffrn_measurement_device_type 'Bruker APEX II CCD area detector'
_diffrn_measurement_method 'phi and omega scans'
_diffrn_radiation_type MoK\a
_diffrn_radiation_wavelength 0.71073
_diffrn_reflns_av_R_equivalents 0.0277
_diffrn_reflns_av_unetI/netI 0.0266
_diffrn_reflns_limit_h_max 17
_diffrn_reflns_limit_h_min -17
_diffrn_reflns_limit_k_max 18
_diffrn_reflns_limit_k_min -18
_diffrn_reflns_limit_l_max 22
_diffrn_reflns_limit_l_min -22
_diffrn_reflns_number 29962
_diffrn_reflns_theta_full 25.242
_diffrn_reflns_theta_max 27.571
_diffrn_reflns_theta_min 1.840
_diffrn_source 'fine-focus sealed tube'
_exptl_absorpt_coefficient_mu 1.323
_exptl_absorpt_correction_T_max 0.8758
_exptl_absorpt_correction_T_min 0.6731
_exptl_absorpt_correction_type multi-scan
_exptl_absorpt_process_details
;
(SADABS; Bruker, 2004)
;
_exptl_crystal_colour colorless
_exptl_crystal_density_diffrn 1.797
_exptl_crystal_description block
_exptl_crystal_F_000 1864
_exptl_crystal_size_max 0.325
_exptl_crystal_size_mid 0.149
_exptl_crystal_size_min 0.103
_refine_diff_density_max 0.344
_refine_diff_density_min -0.399
_refine_ls_abs_structure_details
;
Flack <i>x</i> determined using 3249 quotients [(I+)-(I-)]/[(I+)+(I-)]
(Parsons <i>et al.</i>,  2013)
;
_refine_ls_abs_structure_Flack -0.011(7)
_refine_ls_extinction_coef 0.00043(10)
_refine_ls_extinction_expression Fc^*^=kFc[1+0.001xFc^2^\l^3^/sin(2\q)]^-1/4^
_refine_ls_extinction_method
;
SHELXL2014 (Sheldrick, 2015)
;
_refine_ls_goodness_of_fit_ref 1.036
_refine_ls_hydrogen_treatment constr
_refine_ls_matrix_type full
_refine_ls_number_parameters 465
_refine_ls_number_reflns 7906
_refine_ls_number_restraints 0
_refine_ls_restrained_S_all 1.036
_refine_ls_R_factor_all 0.0213
_refine_ls_R_factor_gt 0.0198
_refine_ls_shift/su_max 0.001
_refine_ls_shift/su_mean 0.000
_refine_ls_structure_factor_coef Fsqd
_refine_ls_weighting_details 'w=1/[\s^2^(Fo^2^)+(0.0226P)^2^+0.6407P] where P=(Fo^2^+2Fc^2^)/3'
_refine_ls_weighting_scheme calc
_refine_ls_wR_factor_gt 0.0470
_refine_ls_wR_factor_ref 0.0477
_reflns_number_gt 7587
_reflns_number_total 7906
_reflns_threshold_expression 'I > 2\s(I)'
_cod_data_source_file lf3123sup1.cif
_cod_data_source_block I
_cod_database_code 2022572
_shelx_space_group_comment
;
The symmetry employed for this shelxl refinement is uniquely defined
by the following loop, which should always be used as a source of
symmetry information in preference to the above space-group names.
They are only intended as comments.
;
_shelx_estimated_absorpt_t_min 0.673
_shelx_estimated_absorpt_t_max 0.876

loop_
_space_group_symop_operation_xyz
'x, y, z'
'-x+1/2, -y, z+1/2'
'-x, y+1/2, -z+1/2'
'x+1/2, -y+1/2, -z'

loop_
_atom_site_type_symbol
_atom_site_label
_atom_site_fract_x
_atom_site_fract_y
_atom_site_fract_z
_atom_site_U_iso_or_equiv
_atom_site_adp_type
_atom_site_calc_flag
_atom_site_occupancy
_atom_site_disorder_assembly
_atom_site_disorder_group
C C1 0.5901(2) 0.3792(2) 0.86129(18) 0.0228(6) Uani d 1 . .
C C2 0.6153(2) 0.4766(2) 0.89150(18) 0.0224(6) Uani d 1 . .
H H2 0.5743 0.5212 0.8640 0.027 Uiso calc 1 . .
C C3 0.6001(3) 0.4890(2) 0.97862(19) 0.0327(8) Uani d 1 . .
H H3A 0.6403 0.4464 1.0066 0.049 Uiso calc 1 . .
H H3B 0.5333 0.4777 0.9912 0.049 Uiso calc 1 . .
H H3C 0.6169 0.5509 0.9932 0.049 Uiso calc 1 . .
C C4 0.7425(2) 0.5309(2) 0.80255(18) 0.0235(6) Uani d 1 . .
C C5 0.8494(2) 0.5413(2) 0.79010(18) 0.0245(6) Uani d 1 . .
C C6 0.9118(2) 0.5588(2) 0.85164(19) 0.0262(7) Uani d 1 . .
H H6 0.8871 0.5704 0.9012 0.031 Uiso calc 1 . .
C C7 1.0103(2) 0.5593(2) 0.8396(2) 0.0266(7) Uani d 1 . .
H H7 1.0517 0.5721 0.8811 0.032 Uiso calc 1 . .
C C8 1.0487(2) 0.5409(2) 0.76630(18) 0.0285(6) Uani d 1 . .
C C9 0.9863(3) 0.5280(3) 0.7038(2) 0.0358(9) Uani d 1 . .
H H9 1.0111 0.5190 0.6538 0.043 Uiso calc 1 . .
C C10 0.8865(3) 0.5285(3) 0.7158(2) 0.0351(8) Uani d 1 . .
H H10 0.8447 0.5203 0.6738 0.042 Uiso calc 1 . .
C C11 1.1554(2) 0.5298(2) 0.7527(2) 0.0321(8) Uani d 1 . .
C C12 1.3128(2) 0.4917(3) 0.8088(2) 0.0385(9) Uani d 1 . .
H H12 1.3188 0.4352 0.7779 0.046 Uiso calc 1 . .
C C13 1.3545(3) 0.4735(4) 0.8899(3) 0.0630(15) Uani d 1 . .
H H13A 1.3545 0.5297 0.9195 0.095 Uiso calc 1 . .
H H13B 1.4196 0.4511 0.8850 0.095 Uiso calc 1 . .
H H13C 1.3155 0.4282 0.9161 0.095 Uiso calc 1 . .
C C14 1.3714(2) 0.5669(2) 0.76906(19) 0.0269(7) Uani d 1 . .
C C15 0.6211(2) 0.6098(2) 0.54791(17) 0.0217(6) Uani d 1 . .
C C16 0.6437(3) 0.7105(2) 0.52828(18) 0.0265(7) Uani d 1 . .
H H16 0.5948 0.7505 0.5522 0.032 Uiso calc 1 . .
C C17 0.7434(3) 0.7338(3) 0.5617(2) 0.0361(8) Uani d 1 . .
H H17A 0.7921 0.6987 0.5348 0.054 Uiso calc 1 . .
H H17B 0.7449 0.7190 0.6163 0.054 Uiso calc 1 . .
H H17C 0.7560 0.7984 0.5548 0.054 Uiso calc 1 . .
C C18 0.5640(3) 0.7034(2) 0.40406(18) 0.0302(7) Uani d 1 . .
C C19 0.5649(2) 0.7118(2) 0.31633(18) 0.0280(6) Uani d 1 . .
C C20 0.6488(3) 0.7228(3) 0.2738(2) 0.0327(8) Uani d 1 . .
H H20 0.7079 0.7279 0.2994 0.039 Uiso calc 1 . .
C C21 0.6455(3) 0.7263(3) 0.1931(2) 0.0331(8) Uani d 1 . .
H H21 0.7025 0.7332 0.1648 0.040 Uiso calc 1 . .
C C22 0.5581(3) 0.7194(2) 0.15437(18) 0.0283(7) Uani d 1 . .
C C23 0.4736(3) 0.7083(3) 0.1968(2) 0.0394(9) Uani d 1 . .
H H23 0.4144 0.7034 0.1712 0.047 Uiso calc 1 . .
C C24 0.4773(3) 0.7044(3) 0.2777(2) 0.0381(9) Uani d 1 . .
H H24 0.4205 0.6968 0.3061 0.046 Uiso calc 1 . .
C C25 0.5496(3) 0.7238(2) 0.06618(19) 0.0335(8) Uani d 1 . .
C C26 0.6232(3) 0.7609(3) -0.0583(2) 0.0348(8) Uani d 1 . .
H H26 0.5963 0.7038 -0.0800 0.042 Uiso calc 1 . .
C C27 0.7247(3) 0.7737(4) -0.0913(2) 0.0611(14) Uani d 1 . .
H H27A 0.7514 0.8306 -0.0724 0.092 Uiso calc 1 . .
H H27B 0.7217 0.7752 -0.1473 0.092 Uiso calc 1 . .
H H27C 0.7651 0.7233 -0.0750 0.092 Uiso calc 1 . .
C C28 0.5583(3) 0.8409(2) -0.08365(17) 0.0280(7) Uani d 1 . .
Cd Cd1 0.56639(2) 0.45816(2) 0.68095(2) 0.02414(6) Uani d 1 . .
Cd Cd2 0.45110(2) 0.69264(2) 0.66575(2) 0.02634(6) Uani d 1 . .
N N1 0.71617(18) 0.49503(18) 0.87111(15) 0.0235(6) Uani d 1 . .
H H1 0.7605 0.4823 0.9047 0.028 Uiso calc 1 . .
N N2 1.21033(19) 0.5145(2) 0.81550(19) 0.0357(7) Uani d 1 . .
H H2A 1.1846 0.5183 0.8611 0.043 Uiso calc 1 . .
N N3 0.6436(2) 0.7241(2) 0.44399(16) 0.0298(7) Uani d 1 . .
H H3 0.6941 0.7451 0.4205 0.036 Uiso calc 1 . .
N N4 0.6272(2) 0.7514(2) 0.02618(16) 0.0351(7) Uani d 1 . .
H H4 0.6801 0.7637 0.0506 0.042 Uiso calc 1 . .
O O1 0.59388(19) 0.36415(16) 0.78920(13) 0.0327(6) Uani d 1 . .
O O2 0.68302(16) 0.55361(17) 0.75143(13) 0.0296(5) Uani d 1 . .
O O3 1.18961(18) 0.5315(2) 0.68669(15) 0.0458(7) Uani d 1 . .
O O4 1.34718(19) 0.64928(17) 0.77435(14) 0.0335(6) Uani d 1 . .
O O5 1.44530(19) 0.54356(19) 0.73188(15) 0.0451(6) Uani d 1 . .
O O6 0.56511(17) 0.59485(14) 0.60622(11) 0.0243(4) Uani d 1 . .
O O7 0.66298(18) 0.54847(16) 0.51051(13) 0.0320(5) Uani d 1 . .
O O8 0.4904(2) 0.6762(2) 0.43810(16) 0.0425(7) Uani d 1 . .
O O9 0.4731(2) 0.7025(2) 0.03471(16) 0.0498(7) Uani d 1 . .
O O10 0.5347(2) 0.90285(19) -0.03889(16) 0.0473(7) Uani d 1 . .
O O14 0.68973(19) 0.40905(17) 0.60721(15) 0.0362(6) Uani d 1 . .
H H14A 0.6688 0.3707 0.5737 0.043 Uiso d 1 . .
H H14B 0.7153 0.4547 0.5839 0.043 Uiso d 1 . .
O O11 0.5321(2) 0.83824(18) -0.15474(14) 0.0431(7) Uani d 1 . .
O O13 0.31060(19) 0.64284(18) 0.60404(14) 0.0353(6) Uani d 1 . .
H H13D 0.3225 0.5936 0.5788 0.042 Uiso d 1 . .
H H13E 0.2672 0.6323 0.6381 0.042 Uiso d 1 . .
O O12 0.5693(2) 0.31825(16) 0.90973(13) 0.0358(6) Uani d 1 . .
O O15 0.58827(19) 0.73249(18) 0.72968(15) 0.0383(6) Uani d 1 . .
H H15A 0.5777 0.7324 0.7786 0.046 Uiso d 1 . .
H H15B 0.6325 0.6937 0.7191 0.046 Uiso d 1 . .
O O16 0.6649(2) 0.22606(19) 0.57602(15) 0.0404(6) Uani d 1 . .
H H16A 0.6490 0.2096 0.6191 0.048 Uiso d 1 . .
H H16B 0.6154 0.2236 0.5409 0.048 Uiso d 1 . .
O O17 0.63733(19) 0.04517(19) 0.02421(14) 0.0407(6) Uani d 1 . .
H H17D 0.5938 0.0805 0.0371 0.049 Uiso d 1 . .
H H17E 0.6079 0.0037 0.0063 0.049 Uiso d 1 . .

loop_
_atom_site_aniso_label
_atom_site_aniso_U_11
_atom_site_aniso_U_22
_atom_site_aniso_U_33
_atom_site_aniso_U_12
_atom_site_aniso_U_13
_atom_site_aniso_U_23
C1 0.0155(15) 0.0238(15) 0.0290(16) 0.0010(12) -0.0030(12) -0.0017(12)
C2 0.0170(15) 0.0227(16) 0.0277(15) -0.0002(12) -0.0013(12) -0.0004(12)
C3 0.0319(19) 0.0374(19) 0.0288(17) -0.0012(15) 0.0017(14) -0.0064(14)
C4 0.0185(14) 0.0240(15) 0.0279(15) -0.0020(12) -0.0026(12) -0.0017(13)
C5 0.0183(15) 0.0262(15) 0.0290(15) -0.0025(13) 0.0002(12) 0.0024(14)
C6 0.0191(15) 0.0324(17) 0.0272(15) -0.0018(13) -0.0008(12) -0.0013(13)
C7 0.0208(15) 0.0280(16) 0.0309(17) -0.0037(12) -0.0054(13) 0.0008(13)
C8 0.0196(15) 0.0317(16) 0.0343(16) -0.0045(15) 0.0029(14) 0.0036(14)
C9 0.0288(18) 0.053(2) 0.0257(16) -0.0074(17) 0.0046(14) 0.0012(16)
C10 0.0276(18) 0.051(2) 0.0268(17) -0.0072(16) -0.0049(14) 0.0027(16)
C11 0.0222(17) 0.0341(19) 0.0399(19) -0.0059(14) 0.0056(14) -0.0010(16)
C12 0.0198(16) 0.0338(17) 0.062(3) 0.0014(14) 0.0105(17) 0.0043(17)
C13 0.024(2) 0.077(3) 0.088(3) 0.003(2) 0.001(2) 0.054(3)
C14 0.0175(16) 0.0380(19) 0.0252(16) 0.0003(13) 0.0007(13) 0.0016(13)
C15 0.0231(16) 0.0248(15) 0.0172(13) -0.0011(12) -0.0006(12) 0.0009(12)
C16 0.0321(18) 0.0249(16) 0.0226(15) -0.0005(13) 0.0068(13) 0.0012(12)
C17 0.039(2) 0.039(2) 0.0298(18) -0.0123(17) 0.0015(16) -0.0011(15)
C18 0.0330(18) 0.0285(16) 0.0291(15) 0.0024(16) 0.0054(15) 0.0063(12)
C19 0.0287(16) 0.0280(15) 0.0273(15) 0.0007(13) -0.0008(15) 0.0054(12)
C20 0.0260(18) 0.045(2) 0.0266(17) -0.0005(15) -0.0027(15) 0.0019(15)
C21 0.0289(18) 0.044(2) 0.0261(17) 0.0007(15) 0.0020(14) 0.0022(15)
C22 0.0322(18) 0.0268(15) 0.0259(14) 0.0032(13) 0.0002(15) 0.0011(12)
C23 0.0251(18) 0.055(2) 0.038(2) -0.0019(16) -0.0069(15) 0.0076(17)
C24 0.0281(19) 0.051(2) 0.0350(19) -0.0039(17) 0.0052(15) 0.0076(17)
C25 0.035(2) 0.0375(18) 0.0277(16) 0.0087(16) -0.0067(17) 0.0021(13)
C26 0.037(2) 0.042(2) 0.0249(17) 0.0140(17) -0.0041(15) -0.0013(15)
C27 0.037(2) 0.113(4) 0.034(2) 0.023(3) 0.0020(18) 0.004(2)
C28 0.0265(17) 0.0314(16) 0.0261(14) 0.0012(14) -0.0021(15) -0.0011(12)
Cd1 0.02322(11) 0.02370(10) 0.02549(11) -0.00043(9) 0.00154(9) 0.00060(8)
Cd2 0.02356(12) 0.02722(11) 0.02824(11) 0.00393(9) 0.00023(9) 0.00367(9)
N1 0.0159(13) 0.0270(13) 0.0276(14) -0.0033(11) -0.0040(10) 0.0030(11)
N2 0.0160(13) 0.0474(17) 0.0438(18) 0.0012(11) 0.0057(13) 0.0086(15)
N3 0.0293(16) 0.0366(16) 0.0236(14) -0.0038(13) 0.0047(12) 0.0095(12)
N4 0.0328(17) 0.0494(19) 0.0231(14) 0.0072(14) -0.0071(12) 0.0039(13)
O1 0.0426(16) 0.0285(12) 0.0270(12) -0.0039(11) -0.0032(10) -0.0041(9)
O2 0.0211(11) 0.0342(12) 0.0336(12) -0.0026(10) -0.0064(10) 0.0054(10)
O3 0.0301(13) 0.0655(18) 0.0419(15) -0.0099(13) 0.0131(12) -0.0043(14)
O4 0.0353(14) 0.0301(12) 0.0349(13) 0.0005(11) 0.0078(11) 0.0013(10)
O5 0.0312(14) 0.0502(15) 0.0540(15) 0.0098(14) 0.0221(13) 0.0097(13)
O6 0.0271(12) 0.0251(10) 0.0206(9) 0.0007(10) 0.0056(10) 0.0001(8)
O7 0.0399(14) 0.0266(11) 0.0296(11) 0.0037(11) 0.0137(10) -0.0007(10)
O8 0.0318(14) 0.0573(18) 0.0385(14) -0.0081(13) 0.0095(11) 0.0058(13)
O9 0.0383(16) 0.074(2) 0.0372(14) -0.0037(15) -0.0142(12) 0.0030(14)
O10 0.0557(19) 0.0402(14) 0.0461(15) 0.0131(13) -0.0082(14) -0.0153(12)
O14 0.0340(14) 0.0347(13) 0.0399(14) 0.0037(11) 0.0062(12) 0.0005(11)
O11 0.0538(17) 0.0484(15) 0.0270(12) 0.0216(13) -0.0102(12) -0.0010(11)
O13 0.0313(14) 0.0444(15) 0.0302(12) -0.0018(12) 0.0024(11) 0.0010(11)
O12 0.0486(15) 0.0255(12) 0.0334(12) -0.0100(12) 0.0000(12) 0.0025(9)
O15 0.0380(15) 0.0421(14) 0.0349(13) 0.0102(12) -0.0068(11) -0.0102(11)
O16 0.0390(15) 0.0512(16) 0.0309(13) -0.0086(13) -0.0023(12) 0.0038(12)
O17 0.0367(14) 0.0425(14) 0.0428(14) 0.0033(13) 0.0005(11) -0.0019(13)

loop_
_atom_type_symbol
_atom_type_description
_atom_type_scat_dispersion_real
_atom_type_scat_dispersion_imag
_atom_type_scat_source
C C 0.0033 0.0016 'International Tables Vol C Tables 4.2.6.8 and 6.1.1.4'
H H 0.0000 0.0000 'International Tables Vol C Tables 4.2.6.8 and 6.1.1.4'
N N 0.0061 0.0033 'International Tables Vol C Tables 4.2.6.8 and 6.1.1.4'
O O 0.0106 0.0060 'International Tables Vol C Tables 4.2.6.8 and 6.1.1.4'
Cd Cd -0.8075 1.2024 'International Tables Vol C Tables 4.2.6.8 and 6.1.1.4'

loop_
_geom_angle_atom_site_label_1
_geom_angle_atom_site_label_2
_geom_angle_atom_site_label_3
_geom_angle_site_symmetry_1
_geom_angle_site_symmetry_3
_geom_angle
_geom_angle_publ_flag
O12 C1 O1 . . 122.7(3) ?
O12 C1 C2 . . 118.6(3) ?
O1 C1 C2 . . 118.7(3) ?
N1 C2 C3 . . 110.2(3) ?
N1 C2 C1 . . 107.6(2) ?
C3 C2 C1 . . 114.0(3) ?
N1 C2 H2 . . 108.3 ?
C3 C2 H2 . . 108.3 ?
C1 C2 H2 . . 108.3 ?
C2 C3 H3A . . 109.5 ?
C2 C3 H3B . . 109.5 ?
H3A C3 H3B . . 109.5 ?
C2 C3 H3C . . 109.5 ?
H3A C3 H3C . . 109.5 ?
H3B C3 H3C . . 109.5 ?
O2 C4 N1 . . 122.9(3) ?
O2 C4 C5 . . 121.5(3) ?
N1 C4 C5 . . 115.6(3) ?
C10 C5 C6 . . 119.6(3) ?
C10 C5 C4 . . 118.8(3) ?
C6 C5 C4 . . 121.5(3) ?
C7 C6 C5 . . 120.1(3) ?
C7 C6 H6 . . 119.9 ?
C5 C6 H6 . . 119.9 ?
C6 C7 C8 . . 120.8(3) ?
C6 C7 H7 . . 119.6 ?
C8 C7 H7 . . 119.6 ?
C9 C8 C7 . . 119.1(3) ?
C9 C8 C11 . . 118.4(3) ?
C7 C8 C11 . . 122.4(3) ?
C8 C9 C10 . . 120.0(3) ?
C8 C9 H9 . . 120.0 ?
C10 C9 H9 . . 120.0 ?
C5 C10 C9 . . 120.2(3) ?
C5 C10 H10 . . 119.9 ?
C9 C10 H10 . . 119.9 ?
O3 C11 N2 . . 121.8(3) ?
O3 C11 C8 . . 121.3(3) ?
N2 C11 C8 . . 116.8(3) ?
N2 C12 C14 . . 112.9(3) ?
N2 C12 C13 . . 109.5(3) ?
C14 C12 C13 . . 109.4(3) ?
N2 C12 H12 . . 108.3 ?
C14 C12 H12 . . 108.3 ?
C13 C12 H12 . . 108.3 ?
C12 C13 H13A . . 109.5 ?
C12 C13 H13B . . 109.5 ?
H13A C13 H13B . . 109.5 ?
C12 C13 H13C . . 109.5 ?
H13A C13 H13C . . 109.5 ?
H13B C13 H13C . . 109.5 ?
O4 C14 O5 . . 121.1(3) ?
O4 C14 C12 . . 120.9(3) ?
O5 C14 C12 . . 117.9(3) ?
O7 C15 O6 . . 124.2(3) ?
O7 C15 C16 . . 118.5(3) ?
O6 C15 C16 . . 117.1(3) ?
N3 C16 C17 . . 110.0(3) ?
N3 C16 C15 . . 110.3(3) ?
C17 C16 C15 . . 108.2(3) ?
N3 C16 H16 . . 109.4 ?
C17 C16 H16 . . 109.4 ?
C15 C16 H16 . . 109.4 ?
C16 C17 H17A . . 109.5 ?
C16 C17 H17B . . 109.5 ?
H17A C17 H17B . . 109.5 ?
C16 C17 H17C . . 109.5 ?
H17A C17 H17C . . 109.5 ?
H17B C17 H17C . . 109.5 ?
O8 C18 N3 . . 120.6(3) ?
O8 C18 C19 . . 120.1(3) ?
N3 C18 C19 . . 119.2(3) ?
C20 C19 C24 . . 119.4(3) ?
C20 C19 C18 . . 122.9(3) ?
C24 C19 C18 . . 117.7(3) ?
C19 C20 C21 . . 120.3(3) ?
C19 C20 H20 . . 119.8 ?
C21 C20 H20 . . 119.8 ?
C22 C21 C20 . . 120.4(3) ?
C22 C21 H21 . . 119.8 ?
C20 C21 H21 . . 119.8 ?
C21 C22 C23 . . 119.5(3) ?
C21 C22 C25 . . 122.9(3) ?
C23 C22 C25 . . 117.6(3) ?
C22 C23 C24 . . 119.9(4) ?
C22 C23 H23 . . 120.1 ?
C24 C23 H23 . . 120.1 ?
C19 C24 C23 . . 120.5(3) ?
C19 C24 H24 . . 119.7 ?
C23 C24 H24 . . 119.7 ?
O9 C25 N4 . . 122.8(3) ?
O9 C25 C22 . . 119.6(3) ?
N4 C25 C22 . . 117.5(3) ?
N4 C26 C27 . . 110.2(3) ?
N4 C26 C28 . . 112.1(3) ?
C27 C26 C28 . . 109.9(3) ?
N4 C26 H26 . . 108.1 ?
C27 C26 H26 . . 108.1 ?
C28 C26 H26 . . 108.1 ?
C26 C27 H27A . . 109.5 ?
C26 C27 H27B . . 109.5 ?
H27A C27 H27B . . 109.5 ?
C26 C27 H27C . . 109.5 ?
H27A C27 H27C . . 109.5 ?
H27B C27 H27C . . 109.5 ?
O10 C28 O11 . . 123.1(3) ?
O10 C28 C26 . . 122.3(3) ?
O11 C28 C26 . . 114.5(3) ?
O14 Cd1 O11 . 3_645 95.79(10) ?
O14 Cd1 O5 . 1_455 163.20(9) ?
O11 Cd1 O5 3_645 1_455 93.10(11) ?
O14 Cd1 O1 . . 97.96(9) ?
O11 Cd1 O1 3_645 . 78.75(9) ?
O5 Cd1 O1 1_455 . 97.73(9) ?
O14 Cd1 O6 . . 88.13(8) ?
O11 Cd1 O6 3_645 . 122.44(8) ?
O5 Cd1 O6 1_455 . 75.07(8) ?
O1 Cd1 O6 . . 157.43(8) ?
O14 Cd1 O2 . . 87.59(9) ?
O11 Cd1 O2 3_645 . 159.06(8) ?
O5 Cd1 O2 1_455 . 89.19(10) ?
O1 Cd1 O2 . . 80.31(8) ?
O6 Cd1 O2 . . 78.25(8) ?
O12 Cd2 O15 3_656 . 100.10(10) ?
O12 Cd2 O13 3_656 . 83.49(10) ?
O15 Cd2 O13 . . 176.41(9) ?
O12 Cd2 O6 3_656 . 108.85(8) ?
O15 Cd2 O6 . . 78.69(8) ?
O13 Cd2 O6 . . 100.01(9) ?
O12 Cd2 O4 3_656 1_455 125.08(9) ?
O15 Cd2 O4 . 1_455 100.94(9) ?
O13 Cd2 O4 . 1_455 77.00(9) ?
O6 Cd2 O4 . 1_455 124.77(8) ?
O12 Cd2 O5 3_656 1_455 168.13(10) ?
O15 Cd2 O5 . 1_455 91.69(10) ?
O13 Cd2 O5 . 1_455 84.72(10) ?
O6 Cd2 O5 . 1_455 71.85(7) ?
O4 Cd2 O5 1_455 1_455 52.91(8) ?
C4 N1 C2 . . 122.8(3) ?
C4 N1 H1 . . 118.6 ?
C2 N1 H1 . . 118.6 ?
C11 N2 C12 . . 121.8(3) ?
C11 N2 H2A . . 119.1 ?
C12 N2 H2A . . 119.1 ?
C18 N3 C16 . . 118.7(3) ?
C18 N3 H3 . . 120.7 ?
C16 N3 H3 . . 120.7 ?
C25 N4 C26 . . 120.6(3) ?
C25 N4 H4 . . 119.7 ?
C26 N4 H4 . . 119.7 ?
C1 O1 Cd1 . . 132.3(2) ?
C4 O2 Cd1 . . 129.2(2) ?
C14 O4 Cd2 . 1_655 92.0(2) ?
C14 O5 Cd1 . 1_655 162.0(2) ?
C14 O5 Cd2 . 1_655 91.3(2) ?
Cd1 O5 Cd2 1_655 1_655 106.43(9) ?
C15 O6 Cd2 . . 129.75(19) ?
C15 O6 Cd1 . . 124.07(19) ?
Cd2 O6 Cd1 . . 106.09(8) ?
Cd1 O14 H14A . . 109.3 ?
Cd1 O14 H14B . . 109.4 ?
H14A O14 H14B . . 109.5 ?
C28 O11 Cd1 . 3_655 109.8(2) ?
Cd2 O13 H13D . . 109.3 ?
Cd2 O13 H13E . . 109.4 ?
H13D O13 H13E . . 109.5 ?
C1 O12 Cd2 . 3_646 102.79(19) ?
Cd2 O15 H15A . . 109.4 ?
Cd2 O15 H15B . . 109.2 ?
H15A O15 H15B . . 109.5 ?
H16A O16 H16B . . 112.8 ?
H17D O17 H17E . . 101.8 ?

loop_
_geom_bond_atom_site_label_1
_geom_bond_atom_site_label_2
_geom_bond_site_symmetry_2
_geom_bond_distance
_geom_bond_publ_flag
C1 O12 . 1.246(4) ?
C1 O1 . 1.255(4) ?
C1 C2 . 1.543(4) ?
C2 N1 . 1.460(4) ?
C2 C3 . 1.517(4) ?
C2 H2 . 0.9800 ?
C3 H3A . 0.9600 ?
C3 H3B . 0.9600 ?
C3 H3C . 0.9600 ?
C4 O2 . 1.244(4) ?
C4 N1 . 1.334(4) ?
C4 C5 . 1.499(4) ?
C5 C10 . 1.384(5) ?
C5 C6 . 1.385(4) ?
C6 C7 . 1.374(4) ?
C6 H6 . 0.9300 ?
C7 C8 . 1.389(5) ?
C7 H7 . 0.9300 ?
C8 C9 . 1.387(5) ?
C8 C11 . 1.499(5) ?
C9 C10 . 1.392(5) ?
C9 H9 . 0.9300 ?
C10 H10 . 0.9300 ?
C11 O3 . 1.225(4) ?
C11 N2 . 1.334(5) ?
C12 N2 . 1.457(4) ?
C12 C14 . 1.519(5) ?
C12 C13 . 1.525(6) ?
C12 H12 . 0.9800 ?
C13 H13A . 0.9600 ?
C13 H13B . 0.9600 ?
C13 H13C . 0.9600 ?
C14 O4 . 1.244(4) ?
C14 O5 . 1.249(4) ?
C15 O7 . 1.239(4) ?
C15 O6 . 1.281(4) ?
C15 C16 . 1.530(4) ?
C16 N3 . 1.457(4) ?
C16 C17 . 1.529(5) ?
C16 H16 . 0.9800 ?
C17 H17A . 0.9600 ?
C17 H17B . 0.9600 ?
C17 H17C . 0.9600 ?
C18 O8 . 1.236(4) ?
C18 N3 . 1.328(5) ?
C18 C19 . 1.507(4) ?
C19 C20 . 1.378(5) ?
C19 C24 . 1.382(5) ?
C20 C21 . 1.382(5) ?
C20 H20 . 0.9300 ?
C21 C22 . 1.381(5) ?
C21 H21 . 0.9300 ?
C22 C23 . 1.384(5) ?
C22 C25 . 1.516(4) ?
C23 C24 . 1.386(5) ?
C23 H23 . 0.9300 ?
C24 H24 . 0.9300 ?
C25 O9 . 1.225(5) ?
C25 N4 . 1.333(5) ?
C26 N4 . 1.454(4) ?
C26 C27 . 1.522(6) ?
C26 C28 . 1.530(5) ?
C26 H26 . 0.9800 ?
C27 H27A . 0.9600 ?
C27 H27B . 0.9600 ?
C27 H27C . 0.9600 ?
C28 O10 . 1.225(4) ?
C28 O11 . 1.270(4) ?
Cd1 O14 . 2.236(2) y
Cd1 O11 3_645 2.253(2) y
Cd1 O5 1_455 2.256(2) y
Cd1 O1 . 2.332(2) y
Cd1 O6 . 2.360(2) y
Cd1 O2 . 2.442(2) y
Cd2 O12 3_656 2.252(2) y
Cd2 O15 . 2.262(3) y
Cd2 O13 . 2.323(3) y
Cd2 O6 . 2.351(2) y
Cd2 O4 1_455 2.431(2) y
Cd2 O5 1_455 2.442(3) y
Cd1 O3 3_656 2.678(2) y
N1 H1 . 0.8600 ?
N2 H2A . 0.8600 ?
N3 H3 . 0.8600 ?
N4 H4 . 0.8600 ?
O4 Cd2 1_655 2.431(2) ?
O5 Cd1 1_655 2.256(2) ?
O5 Cd2 1_655 2.443(3) ?
O14 H14A . 0.8499 ?
O14 H14B . 0.8501 ?
O11 Cd1 3_655 2.253(2) ?
O13 H13D . 0.8500 ?
O13 H13E . 0.8500 ?
O12 Cd2 3_646 2.252(2) ?
O15 H15A . 0.8500 ?
O15 H15B . 0.8500 ?
O16 H16A . 0.8064 ?
O16 H16B . 0.9115 ?
O17 H17D . 0.8209 ?
O17 H17E . 0.7878 ?

loop_
_geom_hbond_atom_site_label_D
_geom_hbond_atom_site_label_H
_geom_hbond_atom_site_label_A
_geom_hbond_site_symmetry_A
_geom_hbond_distance_DH
_geom_hbond_distance_HA
_geom_hbond_distance_DA
_geom_hbond_angle_DHA
C21 H21 O16 2_664 0.93 2.45 3.368(5) 168.9
O17 H17E O10 1_545 0.79 1.94 2.727(4) 179.2
O17 H17D O8 3_645 0.82 1.86 2.672(4) 170.4
O16 H16B O9 3_645 0.91 1.81 2.710(4) 170.7
O16 H16A O4 3_746 0.81 2.02 2.798(4) 161.1
O15 H15B O2 . 0.85 2.22 2.930(3) 141.1
O15 H15A O11 1_556 0.85 2.01 2.621(3) 127.7
O13 H13E O3 1_455 0.85 1.99 2.720(4) 142.8
O13 H13D O17 3_655 0.85 1.98 2.710(4) 143.6
O14 H14B O7 . 0.85 1.99 2.640(3) 132.8
O14 H14A O16 . 0.85 2.10 2.729(4) 130.5
N4 H4 O16 2_664 0.86 2.19 3.011(4) 160.3
N3 H3 O13 4_566 0.86 2.33 3.117(4) 153.2
N2 H2A O17 4_556 0.86 2.26 3.049(4) 151.8
N1 H1 O7 2_665 0.86 2.14 2.979(3) 163.9

loop_
_geom_torsion_atom_site_label_1
_geom_torsion_atom_site_label_2
_geom_torsion_atom_site_label_3
_geom_torsion_atom_site_label_4
_geom_torsion_site_symmetry_1
_geom_torsion_site_symmetry_2
_geom_torsion_site_symmetry_3
_geom_torsion_site_symmetry_4
_geom_torsion
_geom_torsion_publ_flag
O12 C1 C2 N1 . . . . 115.8(3) y
O1 C1 C2 N1 . . . . -62.3(4) y
O12 C1 C2 C3 . . . . -6.7(4) y
O1 C1 C2 C3 . . . . 175.1(3) n
O2 C4 C5 C10 . . . . -34.0(5) n
N1 C4 C5 C10 . . . . 145.2(3) y
O2 C4 C5 C6 . . . . 149.1(3) y
N1 C4 C5 C6 . . . . -31.7(4) ?
C10 C5 C6 C7 . . . . -3.1(5) ?
C4 C5 C6 C7 . . . . 173.8(3) ?
C5 C6 C7 C8 . . . . -1.0(5) ?
C6 C7 C8 C9 . . . . 4.3(5) ?
C6 C7 C8 C11 . . . . -172.7(3) ?
C7 C8 C9 C10 . . . . -3.6(6) ?
C11 C8 C9 C10 . . . . 173.5(3) ?
C6 C5 C10 C9 . . . . 3.8(6) ?
C4 C5 C10 C9 . . . . -173.2(3) ?
C8 C9 C10 C5 . . . . -0.4(6) ?
C9 C8 C11 O3 . . . . 17.4(6) y
C7 C8 C11 O3 . . . . -165.7(3) ?
C9 C8 C11 N2 . . . . -160.1(3) y
C7 C8 C11 N2 . . . . 16.8(5) ?
N2 C12 C14 O4 . . . . 30.0(5) y
C13 C12 C14 O4 . . . . -92.2(4) ?
N2 C12 C14 O5 . . . . -151.0(3) ?
C13 C12 C14 O5 . . . . 86.8(4) y
O7 C15 C16 N3 . . . . 45.3(4) y
O6 C15 C16 N3 . . . . -139.7(3) ?
O7 C15 C16 C17 . . . . -75.0(4) y
O6 C15 C16 C17 . . . . 100.0(3) ?
O8 C18 C19 C20 . . . . -166.1(3) ?
N3 C18 C19 C20 . . . . 12.8(5) y
O8 C18 C19 C24 . . . . 11.4(5) ?
N3 C18 C19 C24 . . . . -169.7(3) ?
C24 C19 C20 C21 . . . . -0.1(5) ?
C18 C19 C20 C21 . . . . 177.3(3) ?
C19 C20 C21 C22 . . . . 0.5(6) ?
C20 C21 C22 C23 . . . . -0.5(5) ?
C20 C21 C22 C25 . . . . 179.3(3) ?
C21 C22 C23 C24 . . . . 0.3(6) ?
C25 C22 C23 C24 . . . . -179.6(4) ?
C20 C19 C24 C23 . . . . -0.2(6) ?
C18 C19 C24 C23 . . . . -177.7(4) ?
C22 C23 C24 C19 . . . . 0.1(6) ?
C21 C22 C25 O9 . . . . 168.1(3) ?
C23 C22 C25 O9 . . . . -12.1(5) ?
C21 C22 C25 N4 . . . . -12.0(5) ?
C23 C22 C25 N4 . . . . 167.9(3) y
N4 C26 C28 O10 . . . . 18.0(5) y
C27 C26 C28 O10 . . . . -104.9(4) ?
N4 C26 C28 O11 . . . . -162.7(3) ?
C27 C26 C28 O11 . . . . 74.3(4) ?
O2 C4 N1 C2 . . . . 1.9(5) ?
C5 C4 N1 C2 . . . . -177.3(3) ?
C3 C2 N1 C4 . . . . -148.0(3) ?
C1 C2 N1 C4 . . . . 87.1(3) y
O3 C11 N2 C12 . . . . -5.0(6) y
C8 C11 N2 C12 . . . . 172.5(3) ?
C14 C12 N2 C11 . . . . 60.8(5) y
C13 C12 N2 C11 . . . . -177.1(4) ?
O8 C18 N3 C16 . . . . 2.5(5) y
C19 C18 N3 C16 . . . . -176.4(3) ?
C17 C16 N3 C18 . . . . 177.2(3) ?
C15 C16 N3 C18 . . . . 57.9(4) y
O9 C25 N4 C26 . . . . 2.4(6) ?
C22 C25 N4 C26 . . . . -177.5(3) ?
C27 C26 N4 C25 . . . . -168.4(4) y
C28 C26 N4 C25 . . . . 68.8(5) ?
O12 C1 O1 Cd1 . . . . 150.7(3) ?
C2 C1 O1 Cd1 . . . . -31.2(5) ?
N1 C4 O2 Cd1 . . . . -61.7(4) ?
C5 C4 O2 Cd1 . . . . 117.5(3) ?
O5 C14 O4 Cd2 . . . 1_655 16.8(4) ?
C12 C14 O4 Cd2 . . . 1_655 -164.3(3) ?
O4 C14 O5 Cd1 . . . 1_655 173.4(6) ?
C12 C14 O5 Cd1 . . . 1_655 -5.6(10) ?
O4 C14 O5 Cd2 . . . 1_655 -16.7(3) ?
C12 C14 O5 Cd2 . . . 1_655 164.3(3) ?
O7 C15 O6 Cd2 . . . . -163.5(2) ?
C16 C15 O6 Cd2 . . . . 21.8(4) ?
O7 C15 O6 Cd1 . . . . 20.5(4) ?
C16 C15 O6 Cd1 . . . . -154.2(2) ?
O10 C28 O11 Cd1 . . . 3_655 -2.5(5) ?
C26 C28 O11 Cd1 . . . 3_655 178.2(2) ?
O1 C1 O12 Cd2 . . . 3_646 1.4(4) ?
C2 C1 O12 Cd2 . . . 3_646 -176.7(2) ?

_cod_database_fobs_code 2022572
